data_4025632
loop_
_publ_author_name
'Florenci V. Gonz\'alez'
'Amit Jain'
'Santiago Rodr\'iguez'
'Jos\'e A. S\'aez'
'Cristian Vicent'
'Gabriel Peris'

_publ_section_title
;
 Stereoisomerization of \b-Hydroxy-\a-sulfenyl-\g-butyrolactones
 Controlled by Two Concomitant 1,4-Type Nonbonded Sulfur-Oxygen
 Interactions As Analyzed by X-ray Crystallography
;
_journal_name_full 'Journal of Organic Chemistry'
_journal_page_first 5888
_journal_page_last 5894
_journal_paper_doi 10.1021/jo1009454
_journal_volume 75
_journal_year 2010
_chemical_absolute_configuration rm
_chemical_formula_sum 'C12 H14 O4 S'
_chemical_formula_weight 254.29
_chemical_name_systematic
; 
 ? 
;
_space_group_IT_number 4
_symmetry_cell_setting monoclinic
_symmetry_Int_Tables_number 4
_symmetry_space_group_name_Hall 'P 2yb'
_symmetry_space_group_name_H-M 'P 1 21 1'
_atom_sites_solution_hydrogens geom
_atom_sites_solution_primary direct
_atom_sites_solution_secondary difmap
_audit_creation_method SHELXL-97
_cell_angle_alpha 90.00
_cell_angle_beta 93.49(3)
_cell_angle_gamma 90.00
_cell_formula_units_Z 2
_cell_length_a 9.7330(19)
_cell_length_b 5.6544(11)
_cell_length_c 11.165(2)
_cell_measurement_reflns_used 754
_cell_measurement_temperature 293(2)
_cell_measurement_theta_max 23.970
_cell_measurement_theta_min 2.696
_cell_volume 613.3(2)
_computing_cell_refinement 'Bruker SMART'
_computing_data_collection 'Bruker SMART'
_computing_data_reduction 'Bruker SAINT'
_computing_molecular_graphics 'Bruker SHELXTL'
_computing_publication_material 'Bruker SHELXTL'
_computing_structure_refinement 'SHELXL-97 (Sheldrick, 1997)'
_computing_structure_solution 'SHELXS-97 (Sheldrick, 1990)'
_diffrn_ambient_temperature 293(2)
_diffrn_measured_fraction_theta_full 0.982
_diffrn_measured_fraction_theta_max 0.982
_diffrn_measurement_device_type 'CCD area detector'
_diffrn_measurement_method 'phi and omega scans'
_diffrn_radiation_monochromator graphite
_diffrn_radiation_source 'fine-focus sealed tube'
_diffrn_radiation_type MoK\a
_diffrn_radiation_wavelength 0.71073
_diffrn_reflns_av_R_equivalents 0.0638
_diffrn_reflns_av_sigmaI/netI 0.1427
_diffrn_reflns_limit_h_max 11
_diffrn_reflns_limit_h_min -13
_diffrn_reflns_limit_k_max 7
_diffrn_reflns_limit_k_min -7
_diffrn_reflns_limit_l_max 15
_diffrn_reflns_limit_l_min -12
_diffrn_reflns_number 4731
_diffrn_reflns_theta_full 29.98
_diffrn_reflns_theta_max 29.98
_diffrn_reflns_theta_min 1.83
_exptl_absorpt_coefficient_mu 0.264
_exptl_absorpt_correction_T_max 1.000000
_exptl_absorpt_correction_T_min 0.413982
_exptl_absorpt_correction_type empirical
_exptl_absorpt_process_details 'Bruker SADABS'
_exptl_crystal_colour colorless
_exptl_crystal_density_diffrn 1.377
_exptl_crystal_density_method 'not measured'
_exptl_crystal_description needle
_exptl_crystal_F_000 268
_exptl_crystal_size_max 0.2
_exptl_crystal_size_mid 0.11
_exptl_crystal_size_min 0.05
_refine_diff_density_max 0.646
_refine_diff_density_min -0.386
_refine_diff_density_rms 0.075
_refine_ls_abs_structure_details 'Flack H D (1983), Acta Cryst. A39, 876-881'
_refine_ls_abs_structure_Flack 0.07(17)
_refine_ls_extinction_method none
_refine_ls_goodness_of_fit_ref 1.016
_refine_ls_hydrogen_treatment constr
_refine_ls_matrix_type full
_refine_ls_number_parameters 154
_refine_ls_number_reflns 3313
_refine_ls_number_restraints 1
_refine_ls_restrained_S_all 1.016
_refine_ls_R_factor_all 0.1279
_refine_ls_R_factor_gt 0.0736
_refine_ls_shift/su_max 0.000
_refine_ls_shift/su_mean 0.000
_refine_ls_structure_factor_coef Fsqd
_refine_ls_weighting_details 'calc w=1/[\s^2^(Fo^2^)+(0.0821P)^2^+0.0000P] where P=(Fo^2^+2Fc^2^)/3'
_refine_ls_weighting_scheme calc
_refine_ls_wR_factor_gt 0.1683
_refine_ls_wR_factor_ref 0.2030
_reflns_number_gt 2052
_reflns_number_total 3313
_reflns_threshold_expression >2sigma(I)
_cod_data_source_file jo1009454_si_010.cif
_cod_data_source_block compound11
_cod_depositor_comments
;
The following automatic conversions were performed:

'_symmetry_cell_setting' value 'Monoclinic' changed to 'monoclinic'
according to the built-in table from CIF Core dictionary named
'cif_core.dic' version 2.4.1 from 2010-06-29.

Automatic conversion script
Id: cif_fix_values 1646 2011-03-28 12:23:43Z adriana 
;
_cod_database_code 4025632

loop_
_symmetry_equiv_pos_as_xyz
'x, y, z'
'-x, y+1/2, -z'

loop_
_atom_site_label
_atom_site_type_symbol
_atom_site_fract_x
_atom_site_fract_y
_atom_site_fract_z
_atom_site_U_iso_or_equiv
_atom_site_adp_type
_atom_site_occupancy
_atom_site_symmetry_multiplicity
_atom_site_calc_flag
_atom_site_refinement_flags
_atom_site_disorder_assembly
_atom_site_disorder_group
C1 C 0.8024(5) 0.9307(9) 0.6366(4) 0.0463(11) Uani 1 1 d . . .
C2 C 0.6923(5) 0.8330(10) 0.5697(4) 0.0557(14) Uani 1 1 d . . .
H2 H 0.6509 0.6948 0.5946 0.067 Uiso 1 1 calc R . .
C3 C 0.6455(6) 0.9435(15) 0.4662(5) 0.0751(18) Uani 1 1 d . . .
H3 H 0.5697 0.8814 0.4220 0.090 Uiso 1 1 calc R . .
C4 C 0.7068(8) 1.1411(15) 0.4264(6) 0.086(2) Uani 1 1 d . . .
H4 H 0.6740 1.2118 0.3550 0.103 Uiso 1 1 calc R . .
C5 C 0.8161(9) 1.2360(13) 0.4907(6) 0.087(2) Uani 1 1 d . . .
H5 H 0.8583 1.3712 0.4629 0.105 Uiso 1 1 calc R . .
C6 C 0.8655(6) 1.1324(11) 0.5979(5) 0.0619(14) Uani 1 1 d . . .
H6 H 0.9397 1.1982 0.6426 0.074 Uiso 1 1 calc R . .
C7 C 0.7540(4) 0.8802(7) 0.8814(4) 0.0348(8) Uani 1 1 d . . .
C8 C 0.7206(5) 1.1426(8) 0.8671(4) 0.0504(12) Uani 1 1 d . . .
H8A H 0.8045 1.2322 0.8707 0.076 Uiso 1 1 calc R . .
H8B H 0.6647 1.1922 0.9304 0.076 Uiso 1 1 calc R . .
H8C H 0.6715 1.1686 0.7910 0.076 Uiso 1 1 calc R . .
C9 C 0.6215(4) 0.7385(7) 0.8761(4) 0.0369(9) Uani 1 1 d . . .
C10 C 0.6860(4) 0.7960(10) 1.0754(3) 0.0422(9) Uani 1 1 d . . .
H10 H 0.6561 0.9539 1.0990 0.051 Uiso 1 1 calc R . .
C11 C 0.6955(5) 0.6398(12) 1.1831(4) 0.0616(14) Uani 1 1 d . . .
H11A H 0.6087 0.6388 1.2197 0.092 Uiso 1 1 calc R . .
H11B H 0.7658 0.6981 1.2396 0.092 Uiso 1 1 calc R . .
H11C H 0.7181 0.4820 1.1595 0.092 Uiso 1 1 calc R . .
C12 C 0.8155(4) 0.8189(8) 1.0060(3) 0.0368(10) Uani 1 1 d . . .
H12 H 0.8773 0.9427 1.0389 0.044 Uiso 1 1 calc R . .
O1 O 1.0024(3) 0.9057(8) 0.7998(3) 0.0600(11) Uani 1 1 d . . .
O2 O 0.5546(3) 0.6666(7) 0.7909(3) 0.0559(9) Uani 1 1 d . . .
O3 O 0.5854(3) 0.6988(6) 0.9876(3) 0.0458(8) Uani 1 1 d . . .
O4 O 0.8826(3) 0.6026(7) 0.9955(3) 0.0496(8) Uani 1 1 d . . .
H4A H 0.9178 0.5636 1.0612 0.074 Uiso 1 1 calc R . .
S1 S 0.87138(9) 0.7816(2) 0.76763(9) 0.0406(3) Uani 1 1 d . . .

loop_
_atom_site_aniso_label
_atom_site_aniso_U_11
_atom_site_aniso_U_22
_atom_site_aniso_U_33
_atom_site_aniso_U_23
_atom_site_aniso_U_13
_atom_site_aniso_U_12
C1 0.042(2) 0.044(3) 0.053(2) -0.003(2) 0.0019(19) -0.001(2)
C2 0.056(3) 0.060(4) 0.050(2) -0.003(2) -0.012(2) -0.007(3)
C3 0.063(3) 0.096(5) 0.064(3) -0.002(3) -0.013(3) 0.008(4)
C4 0.086(5) 0.095(6) 0.076(4) 0.030(4) -0.004(3) 0.020(5)
C5 0.108(5) 0.069(5) 0.087(4) 0.029(4) 0.022(4) 0.003(4)
C6 0.063(3) 0.052(3) 0.070(3) 0.002(3) 0.004(3) -0.002(3)
C7 0.0252(17) 0.0261(18) 0.053(2) -0.0075(17) 0.0017(15) -0.0004(15)
C8 0.055(3) 0.028(2) 0.071(3) -0.005(2) 0.022(2) 0.000(2)
C9 0.0274(17) 0.021(2) 0.062(2) 0.0047(17) 0.0007(16) -0.0021(15)
C10 0.0315(17) 0.039(2) 0.056(2) -0.008(2) 0.0040(15) 0.001(2)
C11 0.049(3) 0.077(4) 0.059(3) 0.003(3) 0.008(2) 0.006(3)
C12 0.0294(17) 0.036(3) 0.0452(19) -0.0089(18) 0.0036(14) -0.0007(17)
O1 0.0287(15) 0.095(3) 0.0563(18) -0.0186(18) 0.0002(12) -0.0159(17)
O2 0.0427(17) 0.057(2) 0.065(2) 0.0057(16) -0.0173(14) -0.0190(17)
O3 0.0290(13) 0.0433(18) 0.0646(18) 0.0054(14) -0.0005(12) -0.0070(12)
O4 0.0407(16) 0.058(2) 0.0496(17) -0.0036(15) -0.0017(13) 0.0223(15)
S1 0.0291(4) 0.0452(6) 0.0467(5) -0.0111(5) -0.0034(3) 0.0023(5)

loop_
_atom_type_symbol
_atom_type_description
_atom_type_scat_dispersion_real
_atom_type_scat_dispersion_imag
_atom_type_scat_source
C C 0.0033 0.0016 'International Tables Vol C Tables 4.2.6.8 and 6.1.1.4'
H H 0.0000 0.0000 'International Tables Vol C Tables 4.2.6.8 and 6.1.1.4'
O O 0.0106 0.0060 'International Tables Vol C Tables 4.2.6.8 and 6.1.1.4'
S S 0.1246 0.1234 'International Tables Vol C Tables 4.2.6.8 and 6.1.1.4'

loop_
_geom_angle_atom_site_label_1
_geom_angle_atom_site_label_2
_geom_angle_atom_site_label_3
_geom_angle
_geom_angle_site_symmetry_1
_geom_angle_site_symmetry_3
_geom_angle_publ_flag
C6 C1 C2 120.5(5) . . ?
C6 C1 S1 119.7(4) . . ?
C2 C1 S1 119.6(4) . . ?
C3 C2 C1 118.8(5) . . ?
C3 C2 H2 120.6 . . ?
C1 C2 H2 120.6 . . ?
C4 C3 C2 121.6(6) . . ?
C4 C3 H3 119.2 . . ?
C2 C3 H3 119.2 . . ?
C3 C4 C5 120.0(6) . . ?
C3 C4 H4 120.0 . . ?
C5 C4 H4 120.0 . . ?
C4 C5 C6 120.5(6) . . ?
C4 C5 H5 119.8 . . ?
C6 C5 H5 119.8 . . ?
C1 C6 C5 118.7(6) . . ?
C1 C6 H6 120.6 . . ?
C5 C6 H6 120.6 . . ?
C9 C7 C12 101.6(3) . . ?
C9 C7 C8 109.5(3) . . ?
C12 C7 C8 112.8(4) . . ?
C9 C7 S1 112.0(3) . . ?
C12 C7 S1 109.6(3) . . ?
C8 C7 S1 111.0(3) . . ?
C7 C8 H8A 109.5 . . ?
C7 C8 H8B 109.5 . . ?
H8A C8 H8B 109.5 . . ?
C7 C8 H8C 109.5 . . ?
H8A C8 H8C 109.5 . . ?
H8B C8 H8C 109.5 . . ?
O2 C9 O3 121.8(4) . . ?
O2 C9 C7 129.3(4) . . ?
O3 C9 C7 108.9(3) . . ?
O3 C10 C11 109.1(4) . . ?
O3 C10 C12 103.5(3) . . ?
C11 C10 C12 116.6(4) . . ?
O3 C10 H10 109.1 . . ?
C11 C10 H10 109.1 . . ?
C12 C10 H10 109.1 . . ?
C10 C11 H11A 109.5 . . ?
C10 C11 H11B 109.5 . . ?
H11A C11 H11B 109.5 . . ?
C10 C11 H11C 109.5 . . ?
H11A C11 H11C 109.5 . . ?
H11B C11 H11C 109.5 . . ?
O4 C12 C7 106.5(3) . . ?
O4 C12 C10 112.0(4) . . ?
C7 C12 C10 101.1(3) . . ?
O4 C12 H12 112.2 . . ?
C7 C12 H12 112.2 . . ?
C10 C12 H12 112.2 . . ?
C9 O3 C10 111.2(3) . . ?
C12 O4 H4A 109.5 . . ?
O1 S1 C1 104.5(2) . . ?
O1 S1 C7 104.47(19) . . ?
C1 S1 C7 101.8(2) . . ?

loop_
_geom_bond_atom_site_label_1
_geom_bond_atom_site_label_2
_geom_bond_distance
_geom_bond_site_symmetry_2
_geom_bond_publ_flag
C1 C6 1.377(8) . ?
C1 C2 1.384(6) . ?
C1 S1 1.784(5) . ?
C2 C3 1.367(8) . ?
C2 H2 0.9300 . ?
C3 C4 1.354(10) . ?
C3 H3 0.9300 . ?
C4 C5 1.357(10) . ?
C4 H4 0.9300 . ?
C5 C6 1.392(9) . ?
C5 H5 0.9300 . ?
C6 H6 0.9300 . ?
C7 C9 1.516(5) . ?
C7 C12 1.521(6) . ?
C7 C8 1.525(6) . ?
C7 S1 1.846(4) . ?
C8 H8A 0.9600 . ?
C8 H8B 0.9600 . ?
C8 H8C 0.9600 . ?
C9 O2 1.191(5) . ?
C9 O3 1.333(5) . ?
C10 O3 1.451(5) . ?
C10 C11 1.491(7) . ?
C10 C12 1.524(5) . ?
C10 H10 0.9800 . ?
C11 H11A 0.9600 . ?
C11 H11B 0.9600 . ?
C11 H11C 0.9600 . ?
C12 O4 1.395(6) . ?
C12 H12 0.9800 . ?
O1 S1 1.480(3) . ?
O4 H4A 0.8200 . ?
